data_8107095
loop_
_publ_author_name
'Zhang, Jingfang'
'Liu, Yulong'
'Borjihan, Gereltu'
'He, Wei'

_publ_section_title
;
 Crystal structure of
 2-(bromomethyl)-4-(4-chlorophenyl)-1-tosylpyrrolidine, C18H19BrClNO2S2
;
_journal_issue 4
_journal_name_full 'Zeitschrift f\"ur Kristallographie - New Crystal Structures'
_journal_page_first 1057
_journal_page_last 1058
_journal_paper_doi 10.1515/ncrs-2016-0049
_journal_volume 231
_journal_year 2016
_chemical_formula_sum 'C18 H19 Br Cl N O2 S'
_chemical_formula_weight 428.76
_space_group_IT_number 14
_space_group_name_Hall '-P 2ybc'
_space_group_name_H-M_alt 'P 1 21/c 1'
_symmetry_cell_setting monoclinic
_symmetry_space_group_name_H-M 'P 1 21/c 1'
_atom_sites_solution_hydrogens geom
_atom_sites_solution_primary direct
_atom_sites_solution_secondary difmap
_cell_angle_alpha 90.00
_cell_angle_beta 95.558(5)
_cell_angle_gamma 90.00
_cell_formula_units_Z 4
_cell_length_a 21.324(6)
_cell_length_b 5.8597(16)
_cell_length_c 14.966(4)
_cell_measurement_reflns_used 1315
_cell_measurement_temperature 296(2)
_cell_measurement_theta_max 18.55
_cell_measurement_theta_min 2.88
_cell_volume 1861.2(9)
_computing_cell_refinement 'Bruker SAINT'
_computing_data_collection 'Bruker APEX2'
_computing_data_reduction 'Bruker SAINT'
_computing_molecular_graphics 'Bruker SHELXTL'
_computing_publication_material 'Bruker SHELXTL'
_computing_structure_refinement 'SHELXL-97 (Sheldrick, 2008)'
_computing_structure_solution 'SHELXS-97 (Sheldrick, 2008)'
_diffrn_ambient_temperature 296(2)
_diffrn_measured_fraction_theta_full 0.998
_diffrn_measured_fraction_theta_max 0.998
_diffrn_measurement_device_type 'Bruker APEX-II CCD'
_diffrn_measurement_method '\f and \w scans'
_diffrn_radiation_monochromator graphite
_diffrn_radiation_source 'fine-focus sealed tube'
_diffrn_radiation_type MoK\a
_diffrn_radiation_wavelength 0.71073
_diffrn_reflns_av_R_equivalents 0.0456
_diffrn_reflns_av_sigmaI/netI 0.0636
_diffrn_reflns_limit_h_max 23
_diffrn_reflns_limit_h_min -25
_diffrn_reflns_limit_k_max 6
_diffrn_reflns_limit_k_min -6
_diffrn_reflns_limit_l_max 17
_diffrn_reflns_limit_l_min -17
_diffrn_reflns_number 8828
_diffrn_reflns_theta_full 25.10
_diffrn_reflns_theta_max 25.10
_diffrn_reflns_theta_min 0.96
_exptl_absorpt_coefficient_mu 2.474
_exptl_absorpt_correction_T_max 0.7202
_exptl_absorpt_correction_T_min 0.4729
_exptl_absorpt_correction_type multi-scan
_exptl_crystal_colour colorless
_exptl_crystal_density_diffrn 1.530
_exptl_crystal_density_method 'not measured'
_exptl_crystal_description block
_exptl_crystal_F_000 872
_exptl_crystal_size_max 0.36
_exptl_crystal_size_mid 0.28
_exptl_crystal_size_min 0.14
_refine_diff_density_max 0.456
_refine_diff_density_min -0.456
_refine_diff_density_rms 0.060
_refine_ls_extinction_method none
_refine_ls_goodness_of_fit_ref 1.026
_refine_ls_hydrogen_treatment mixed
_refine_ls_matrix_type full
_refine_ls_number_parameters 218
_refine_ls_number_reflns 3294
_refine_ls_number_restraints 0
_refine_ls_restrained_S_all 1.026
_refine_ls_R_factor_all 0.0890
_refine_ls_R_factor_gt 0.0454
_refine_ls_shift/su_max 0.000
_refine_ls_shift/su_mean 0.000
_refine_ls_structure_factor_coef Fsqd
_refine_ls_weighting_details 'calc w=1/[\s^2^(Fo^2^)+(0.0409P)^2^+1.4768P] where P=(Fo^2^+2Fc^2^)/3'
_refine_ls_weighting_scheme calc
_refine_ls_wR_factor_gt 0.0961
_refine_ls_wR_factor_ref 0.1258
_reflns_number_gt 1991
_reflns_number_total 3294
_reflns_threshold_expression >2sigma(I)
_cod_data_source_file suppl_ncrs-2016-0049_suppl.cif
_cod_data_source_block xb9154
_cod_depositor_comments
;
The following automatic conversions were performed:

data item '_exptl_absorpt_correction_type' value 'Multi-scan' was
changed to 'multi-scan' in accordance with the built-in table derived
from the CIF Core dictionary named 'cif_core.dic' version 2.4.5 last
updated on 2014-11-21.

data item '_symmetry_cell_setting' value 'Monoclinic' was changed to
'monoclinic' in accordance with the built-in table derived from the
CIF Core dictionary named 'cif_core.dic' version 2.4.5 last updated
on 2014-11-21.

Automatic conversion script
Id: cif_fix_values 8738 2021-04-28 16:35:53Z antanas 
;
_cod_original_sg_symbol_H-M P2(1)/c
_cod_database_code 8107095

loop_
_symmetry_equiv_pos_as_xyz
'x, y, z'
'-x, y+1/2, -z+1/2'
'-x, -y, -z'
'x, -y-1/2, z-1/2'

loop_
_atom_site_label
_atom_site_type_symbol
_atom_site_fract_x
_atom_site_fract_y
_atom_site_fract_z
_atom_site_U_iso_or_equiv
_atom_site_adp_type
_atom_site_occupancy
_atom_site_symmetry_multiplicity
_atom_site_calc_flag
_atom_site_refinement_flags
_atom_site_disorder_assembly
_atom_site_disorder_group
Br1 Br 0.29445(3) 0.60745(12) 0.44266(4) 0.0902(3) Uani 1 1 d . . .
Cl1 Cl 0.55481(7) 0.1519(3) 0.93250(10) 0.0947(5) Uani 1 1 d . . .
S1 S 0.16851(6) 0.6687(2) 0.63876(10) 0.0631(4) Uani 1 1 d . . .
N1 N 0.23440(16) 0.5427(7) 0.6284(2) 0.0511(10) Uani 1 1 d . . .
O1 O 0.18312(17) 0.8940(5) 0.6708(3) 0.0904(13) Uani 1 1 d . . .
O2 O 0.13075(16) 0.6354(7) 0.5553(2) 0.0915(13) Uani 1 1 d . . .
C1 C 0.0315(3) 0.2131(12) 0.9264(4) 0.094(2) Uani 1 1 d . . .
H1A H 0.0465 0.2733 0.9842 0.140 Uiso 1 1 calc R . .
H1B H 0.0380 0.0510 0.9260 0.140 Uiso 1 1 calc R . .
H1C H -0.0126 0.2454 0.9142 0.140 Uiso 1 1 calc R . .
C2 C 0.0672(2) 0.3227(9) 0.8550(3) 0.0568(13) Uani 1 1 d . . .
C3 C 0.1022(2) 0.5152(11) 0.8729(3) 0.0733(16) Uani 1 1 d . . .
H3 H 0.1048 0.5764 0.9304 0.088 Uiso 1 1 calc R . .
C4 C 0.1337(2) 0.6219(9) 0.8084(4) 0.0661(14) Uani 1 1 d . . .
H4 H 0.1570 0.7535 0.8223 0.079 Uiso 1 1 calc R . .
C5 C 0.13026(19) 0.5312(7) 0.7232(3) 0.0455(11) Uani 1 1 d . . .
C6 C 0.0962(2) 0.3362(8) 0.7041(3) 0.0519(12) Uani 1 1 d . . .
H6 H 0.0940 0.2730 0.6469 0.062 Uiso 1 1 calc R . .
C7 C 0.0650(2) 0.2336(8) 0.7700(3) 0.0566(13) Uani 1 1 d . . .
H7 H 0.0419 0.1012 0.7566 0.068 Uiso 1 1 calc R . .
C8 C 0.2836(2) 0.5450(8) 0.7046(3) 0.0573(13) Uani 1 1 d . . .
H8A H 0.2666 0.5954 0.7591 0.069 Uiso 1 1 calc R . .
H8B H 0.3181 0.6449 0.6925 0.069 Uiso 1 1 calc R . .
C9 C 0.3054(2) 0.2989(7) 0.7128(3) 0.0499(11) Uani 1 1 d . . .
H9 H 0.2740 0.2137 0.7431 0.060 Uiso 1 1 calc R . .
C10 C 0.2997(2) 0.2250(8) 0.6152(3) 0.0542(12) Uani 1 1 d . . .
H10A H 0.3354 0.2783 0.5856 0.065 Uiso 1 1 calc R . .
H10B H 0.2974 0.0601 0.6104 0.065 Uiso 1 1 calc R . .
C11 C 0.2393(2) 0.3334(8) 0.5739(3) 0.0554(12) Uani 1 1 d . . .
H11 H 0.2044 0.2325 0.5856 0.066 Uiso 1 1 calc R . .
C12 C 0.2351(3) 0.3768(9) 0.4738(3) 0.0737(16) Uani 1 1 d . . .
H12A H 0.1927 0.4257 0.4532 0.088 Uiso 1 1 calc R . .
H12B H 0.2433 0.2357 0.4432 0.088 Uiso 1 1 calc R . .
C13 C 0.3686(2) 0.2659(8) 0.7663(3) 0.0513(12) Uani 1 1 d . . .
C14 C 0.4063(2) 0.0825(8) 0.7529(4) 0.0666(14) Uani 1 1 d . . .
H14 H 0.3934 -0.0204 0.7075 0.080 Uiso 1 1 calc R . .
C15 C 0.4627(2) 0.0444(9) 0.8044(4) 0.0679(15) Uani 1 1 d . . .
H15 H 0.4869 -0.0832 0.7943 0.082 Uiso 1 1 calc R . .
C16 C 0.4821(2) 0.1958(10) 0.8698(3) 0.0665(14) Uani 1 1 d . . .
C17 C 0.4470(3) 0.3828(11) 0.8847(4) 0.099(2) Uani 1 1 d . . .
H17 H 0.4608 0.4870 0.9292 0.118 Uiso 1 1 calc R . .
C18 C 0.3907(3) 0.4164(10) 0.8331(4) 0.0837(19) Uani 1 1 d . . .
H18 H 0.3667 0.5444 0.8437 0.100 Uiso 1 1 calc R . .

loop_
_atom_site_aniso_label
_atom_site_aniso_U_11
_atom_site_aniso_U_22
_atom_site_aniso_U_33
_atom_site_aniso_U_23
_atom_site_aniso_U_13
_atom_site_aniso_U_12
Br1 0.0779(5) 0.1274(6) 0.0658(4) 0.0332(4) 0.0090(3) -0.0231(4)
Cl1 0.0687(10) 0.1256(14) 0.0850(10) 0.0030(10) -0.0166(8) 0.0323(9)
S1 0.0429(7) 0.0598(9) 0.0869(9) 0.0348(8) 0.0085(7) 0.0042(6)
N1 0.035(2) 0.057(3) 0.061(2) 0.013(2) 0.0038(18) -0.0002(18)
O1 0.071(3) 0.037(2) 0.168(4) 0.032(2) 0.038(3) 0.0071(18)
O2 0.052(2) 0.139(4) 0.082(3) 0.058(3) -0.0026(19) 0.005(2)
C1 0.075(4) 0.135(6) 0.073(4) 0.030(4) 0.017(3) -0.012(4)
C2 0.042(3) 0.073(4) 0.055(3) 0.012(3) 0.001(2) 0.000(3)
C3 0.066(4) 0.103(5) 0.051(3) -0.014(3) 0.008(3) -0.007(3)
C4 0.060(3) 0.053(3) 0.083(4) -0.015(3) -0.001(3) -0.014(3)
C5 0.037(2) 0.039(3) 0.060(3) 0.009(2) 0.002(2) -0.001(2)
C6 0.053(3) 0.050(3) 0.053(3) 0.000(2) 0.006(2) -0.005(2)
C7 0.052(3) 0.052(3) 0.065(3) 0.003(3) 0.007(3) -0.010(2)
C8 0.045(3) 0.055(3) 0.071(3) -0.001(3) -0.001(2) 0.001(2)
C9 0.048(3) 0.048(3) 0.053(3) 0.009(2) 0.005(2) -0.001(2)
C10 0.058(3) 0.048(3) 0.057(3) -0.001(2) 0.004(2) -0.002(2)
C11 0.048(3) 0.056(3) 0.061(3) 0.012(3) 0.000(2) -0.015(2)
C12 0.071(4) 0.084(4) 0.063(3) 0.004(3) -0.008(3) -0.018(3)
C13 0.054(3) 0.047(3) 0.052(3) 0.001(2) 0.004(2) 0.003(2)
C14 0.067(4) 0.045(3) 0.085(4) -0.008(3) -0.005(3) 0.004(3)
C15 0.061(3) 0.049(3) 0.093(4) 0.005(3) 0.001(3) 0.017(3)
C16 0.063(3) 0.073(4) 0.062(3) 0.005(3) -0.002(3) 0.016(3)
C17 0.087(4) 0.122(6) 0.080(4) -0.045(4) -0.027(3) 0.044(4)
C18 0.080(4) 0.085(4) 0.080(4) -0.029(3) -0.021(3) 0.043(3)

loop_
_atom_type_symbol
_atom_type_description
_atom_type_scat_dispersion_real
_atom_type_scat_dispersion_imag
_atom_type_scat_source
C C 0.0033 0.0016 'International Tables Vol C Tables 4.2.6.8 and 6.1.1.4'
H H 0.0000 0.0000 'International Tables Vol C Tables 4.2.6.8 and 6.1.1.4'
N N 0.0061 0.0033 'International Tables Vol C Tables 4.2.6.8 and 6.1.1.4'
O O 0.0106 0.0060 'International Tables Vol C Tables 4.2.6.8 and 6.1.1.4'
Br Br -0.2901 2.4595 'International Tables Vol C Tables 4.2.6.8 and 6.1.1.4'
S S 0.1246 0.1234 'International Tables Vol C Tables 4.2.6.8 and 6.1.1.4'
Cl Cl 0.1484 0.1585 'International Tables Vol C Tables 4.2.6.8 and 6.1.1.4'

loop_
_geom_angle_atom_site_label_1
_geom_angle_atom_site_label_2
_geom_angle_atom_site_label_3
_geom_angle
_geom_angle_site_symmetry_1
_geom_angle_site_symmetry_3
O1 S1 O2 120.3(2) . .
O1 S1 N1 107.0(2) . .
O2 S1 N1 106.0(2) . .
O1 S1 C5 106.4(2) . .
O2 S1 C5 107.6(2) . .
N1 S1 C5 109.15(19) . .
C8 N1 C11 110.5(3) . .
C8 N1 S1 119.0(3) . .
C11 N1 S1 122.8(3) . .
C2 C1 H1A 109.5 . .
C2 C1 H1B 109.5 . .
H1A C1 H1B 109.5 . .
C2 C1 H1C 109.5 . .
H1A C1 H1C 109.5 . .
H1B C1 H1C 109.5 . .
C3 C2 C7 117.8(4) . .
C3 C2 C1 121.0(5) . .
C7 C2 C1 121.2(5) . .
C2 C3 C4 122.1(5) . .
C2 C3 H3 118.9 . .
C4 C3 H3 118.9 . .
C3 C4 C5 119.2(5) . .
C3 C4 H4 120.4 . .
C5 C4 H4 120.4 . .
C6 C5 C4 119.6(4) . .
C6 C5 S1 120.4(4) . .
C4 C5 S1 120.0(4) . .
C5 C6 C7 119.9(4) . .
C5 C6 H6 120.1 . .
C7 C6 H6 120.1 . .
C2 C7 C6 121.4(5) . .
C2 C7 H7 119.3 . .
C6 C7 H7 119.3 . .
N1 C8 C9 104.1(4) . .
N1 C8 H8A 110.9 . .
C9 C8 H8A 110.9 . .
N1 C8 H8B 110.9 . .
C9 C8 H8B 110.9 . .
H8A C8 H8B 108.9 . .
C13 C9 C8 114.5(4) . .
C13 C9 C10 117.2(4) . .
C8 C9 C10 101.4(4) . .
C13 C9 H9 107.7 . .
C8 C9 H9 107.7 . .
C10 C9 H9 107.7 . .
C11 C10 C9 105.1(4) . .
C11 C10 H10A 110.7 . .
C9 C10 H10A 110.7 . .
C11 C10 H10B 110.7 . .
C9 C10 H10B 110.7 . .
H10A C10 H10B 108.8 . .
N1 C11 C10 103.0(4) . .
N1 C11 C12 113.9(4) . .
C10 C11 C12 116.2(4) . .
N1 C11 H11 107.8 . .
C10 C11 H11 107.8 . .
C12 C11 H11 107.8 . .
C11 C12 Br1 112.2(3) . .
C11 C12 H12A 109.2 . .
Br1 C12 H12A 109.2 . .
C11 C12 H12B 109.2 . .
Br1 C12 H12B 109.2 . .
H12A C12 H12B 107.9 . .
C14 C13 C18 116.4(5) . .
C14 C13 C9 121.9(4) . .
C18 C13 C9 121.6(4) . .
C13 C14 C15 122.5(5) . .
C13 C14 H14 118.8 . .
C15 C14 H14 118.8 . .
C16 C15 C14 119.1(5) . .
C16 C15 H15 120.5 . .
C14 C15 H15 120.5 . .
C15 C16 C17 120.8(5) . .
C15 C16 Cl1 118.9(4) . .
C17 C16 Cl1 120.3(5) . .
C16 C17 C18 119.2(5) . .
C16 C17 H17 120.4 . .
C18 C17 H17 120.4 . .
C17 C18 C13 122.1(5) . .
C17 C18 H18 118.9 . .
C13 C18 H18 118.9 . .

loop_
_geom_bond_atom_site_label_1
_geom_bond_atom_site_label_2
_geom_bond_distance
_geom_bond_site_symmetry_2
Br1 C12 1.939(5) .
Cl1 C16 1.751(5) .
S1 O1 1.429(4) .
S1 O2 1.432(4) .
S1 N1 1.608(4) .
S1 C5 1.764(4) .
N1 C8 1.473(5) .
N1 C11 1.483(6) .
C1 C2 1.515(7) .
C1 H1A 0.9600 .
C1 H1B 0.9600 .
C1 H1C 0.9600 .
C2 C3 1.364(7) .
C2 C7 1.371(6) .
C3 C4 1.377(7) .
C3 H3 0.9300 .
C4 C5 1.377(6) .
C4 H4 0.9300 .
C5 C6 1.370(6) .
C6 C7 1.380(6) .
C6 H6 0.9300 .
C7 H7 0.9300 .
C8 C9 1.517(6) .
C8 H8A 0.9700 .
C8 H8B 0.9700 .
C9 C13 1.512(6) .
C9 C10 1.518(6) .
C9 H9 0.9800 .
C10 C11 1.513(6) .
C10 H10A 0.9700 .
C10 H10B 0.9700 .
C11 C12 1.513(6) .
C11 H11 0.9800 .
C12 H12A 0.9700 .
C12 H12B 0.9700 .
C13 C14 1.367(6) .
C13 C18 1.382(6) .
C14 C15 1.382(7) .
C14 H14 0.9300 .
C15 C16 1.356(7) .
C15 H15 0.9300 .
C16 C17 1.358(7) .
C17 C18 1.378(7) .
C17 H17 0.9300 .
C18 H18 0.9300 .

loop_
_geom_torsion_atom_site_label_1
_geom_torsion_atom_site_label_2
_geom_torsion_atom_site_label_3
_geom_torsion_atom_site_label_4
_geom_torsion
_geom_torsion_site_symmetry_1
_geom_torsion_site_symmetry_2
_geom_torsion_site_symmetry_3
_geom_torsion_site_symmetry_4
O1 S1 N1 C8 51.0(4) . . . .
O2 S1 N1 C8 -179.4(3) . . . .
C5 S1 N1 C8 -63.8(4) . . . .
O1 S1 N1 C11 -162.4(3) . . . .
O2 S1 N1 C11 -32.8(4) . . . .
C5 S1 N1 C11 82.8(4) . . . .
C7 C2 C3 C4 1.1(8) . . . .
C1 C2 C3 C4 -178.1(5) . . . .
C2 C3 C4 C5 -0.4(8) . . . .
C3 C4 C5 C6 -0.5(7) . . . .
C3 C4 C5 S1 178.4(4) . . . .
O1 S1 C5 C6 163.2(4) . . . .
O2 S1 C5 C6 32.9(4) . . . .
N1 S1 C5 C6 -81.7(4) . . . .
O1 S1 C5 C4 -15.8(4) . . . .
O2 S1 C5 C4 -146.0(4) . . . .
N1 S1 C5 C4 99.4(4) . . . .
C4 C5 C6 C7 0.7(7) . . . .
S1 C5 C6 C7 -178.2(3) . . . .
C3 C2 C7 C6 -0.9(7) . . . .
C1 C2 C7 C6 178.3(5) . . . .
C5 C6 C7 C2 0.0(7) . . . .
C11 N1 C8 C9 -17.8(5) . . . .
S1 N1 C8 C9 132.6(3) . . . .
N1 C8 C9 C13 162.0(4) . . . .
N1 C8 C9 C10 34.8(4) . . . .
C13 C9 C10 C11 -165.4(4) . . . .
C8 C9 C10 C11 -40.0(4) . . . .
C8 N1 C11 C10 -7.0(5) . . . .
S1 N1 C11 C10 -156.1(3) . . . .
C8 N1 C11 C12 -133.7(4) . . . .
S1 N1 C11 C12 77.2(5) . . . .
C9 C10 C11 N1 29.2(4) . . . .
C9 C10 C11 C12 154.5(4) . . . .
N1 C11 C12 Br1 52.6(5) . . . .
C10 C11 C12 Br1 -66.9(5) . . . .
C8 C9 C13 C14 -154.2(5) . . . .
C10 C9 C13 C14 -35.6(6) . . . .
C8 C9 C13 C18 27.7(6) . . . .
C10 C9 C13 C18 146.3(5) . . . .
C18 C13 C14 C15 1.5(8) . . . .
C9 C13 C14 C15 -176.6(4) . . . .
C13 C14 C15 C16 -1.0(8) . . . .
C14 C15 C16 C17 -0.2(8) . . . .
C14 C15 C16 Cl1 -177.9(4) . . . .
C15 C16 C17 C18 0.8(10) . . . .
Cl1 C16 C17 C18 178.5(5) . . . .
C16 C17 C18 C13 -0.2(10) . . . .
C14 C13 C18 C17 -0.9(9) . . . .
C9 C13 C18 C17 177.2(6) . . . .
